data_7708895
loop_
_publ_author_name
'Glenn, Jennifer R.'
'Cho, Jeong Bin'
'Wang, Yiqun'
'Craig, Andrew J.'
'Zhang, Jian-Han'
'Cribbs, Marvene'
'Stoyko, Stanislav S.'
'Rosello, Kate E.'
'Barton, Christopher'
'Bonnoni, Allyson'
'Grima-Gallardo, Pedro'
'MacNeil, Joseph H.'
'Rondinelli, James M.'
'Jang, Joon I.'
'Aitken, Jennifer A.'

_publ_section_title
;
 Cu4MnGe2S7 and Cu2MnGeS4: two polar thiogermanates exhibiting second
 harmonic generation in the infrared and structures derived from hexagonal
 diamond
;
_journal_name_full 'Dalton Transactions'
_journal_paper_doi 10.1039/D1DT02535J
_journal_year 2021
_chemical_formula_sum 'Cu4 Ge2 Mn S7'
_chemical_formula_weight 678.70
_chemical_name_common Cu4MnGe2S7
_chemical_name_systematic 'tetracopper manganese digermanium heptasulfide'
_space_group_crystal_system monoclinic
_space_group_IT_number 9
_space_group_name_Hall 'C -2yc'
_space_group_name_H-M_alt 'C 1 c 1'
_atom_sites_solution_primary direct
_atom_sites_solution_secondary difmap
_audit_creation_method SHELXL-2018/3
_audit_update_record
;
2021-07-23 deposited with the CCDC.	2021-11-08 downloaded from the CCDC.
;
_cell_angle_alpha 90
_cell_angle_beta 93.1517(9)
_cell_angle_gamma 90
_cell_formula_units_Z 4
_cell_length_a 16.7332(3)
_cell_length_b 6.47600(10)
_cell_length_c 9.8022(2)
_cell_measurement_reflns_used 4243
_cell_measurement_temperature 296(2)
_cell_measurement_theta_max 32.791
_cell_measurement_theta_min 2.4375
_cell_volume 1060.60(3)
_computing_cell_refinement 'SAINT (Bruker, 2001)'
_computing_data_collection 'SMART (Bruker, 2001)'
_computing_data_reduction 'SAINT (Bruker, 2001)'
_computing_molecular_graphics 'ShelXle (Huschle 2011)'
_computing_publication_material 'publCIF (Westrip, 2010)'
_computing_structure_refinement 'SHELXL-2018/3 (Sheldrick, 2018)'
_computing_structure_solution 'SHELXS-2018/3 (Sheldrick, 2018)'
_diffrn_ambient_temperature 296(2)
_diffrn_measured_fraction_theta_full 1.000
_diffrn_measured_fraction_theta_max 1.000
_diffrn_measurement_device_type 'Bruker SMART ApexII'
_diffrn_measurement_method '\f and \w Scans'
_diffrn_radiation_type MoK\a
_diffrn_radiation_wavelength 0.71073
_diffrn_reflns_av_R_equivalents 0.0154
_diffrn_reflns_av_unetI/netI 0.0392
_diffrn_reflns_Laue_measured_fraction_full 1.000
_diffrn_reflns_Laue_measured_fraction_max 1.000
_diffrn_reflns_limit_h_max 21
_diffrn_reflns_limit_h_min -21
_diffrn_reflns_limit_k_max 8
_diffrn_reflns_limit_k_min -8
_diffrn_reflns_limit_l_max 12
_diffrn_reflns_limit_l_min -12
_diffrn_reflns_number 4396
_diffrn_reflns_point_group_measured_fraction_full 0.986
_diffrn_reflns_point_group_measured_fraction_max 0.984
_diffrn_reflns_theta_full 25.242
_diffrn_reflns_theta_max 27.474
_diffrn_reflns_theta_min 2.438
_diffrn_source 'fine-focus sealed tube'
_exptl_absorpt_coefficient_mu 15.925
_exptl_absorpt_correction_T_max 0.4352
_exptl_absorpt_correction_T_min 0.2800
_exptl_absorpt_correction_type multi-scan
_exptl_absorpt_process_details 'SADABS (Sheldrick, 2002)'
_exptl_crystal_colour black
_exptl_crystal_density_diffrn 4.250
_exptl_crystal_density_method 'not measured'
_exptl_crystal_description 'irregular polyhedron'
_exptl_crystal_F_000 1268
_exptl_crystal_size_max 0.180
_exptl_crystal_size_mid 0.135
_exptl_crystal_size_min 0.102
_refine_diff_density_max 0.695
_refine_diff_density_min -0.891
_refine_diff_density_rms 0.181
_refine_ls_abs_structure_details
;
 Refined as an inversion twin.
;
_refine_ls_abs_structure_Flack 0.063(12)
_refine_ls_extinction_coef 0.00567(18)
_refine_ls_extinction_expression Fc^*^=kFc[1+0.001xFc^2^\l^3^/sin(2\q)]^-1/4^
_refine_ls_extinction_method 'SHELXL-2018/3 (Sheldrick 2018)'
_refine_ls_goodness_of_fit_ref 1.068
_refine_ls_hydrogen_treatment undef
_refine_ls_matrix_type full
_refine_ls_number_parameters 129
_refine_ls_number_reflns 2405
_refine_ls_number_restraints 2
_refine_ls_restrained_S_all 1.067
_refine_ls_R_factor_all 0.0223
_refine_ls_R_factor_gt 0.0210
_refine_ls_shift/su_max 0.001
_refine_ls_shift/su_mean 0.000
_refine_ls_structure_factor_coef Fsqd
_refine_ls_weighting_details 'w=1/[\s^2^(Fo^2^)] where P=(Fo^2^+2Fc^2^)/3'
_refine_ls_weighting_scheme calc
_refine_ls_wR_factor_gt 0.0521
_refine_ls_wR_factor_ref 0.0551
_reflns_Friedel_coverage 0.965
_reflns_Friedel_fraction_full 0.972
_reflns_Friedel_fraction_max 0.968
_reflns_number_gt 2282
_reflns_number_total 2405
_reflns_threshold_expression 'I > 2\s(I)'
_cod_data_source_file d1dt02535j2.cif
_cod_data_source_block Cu4MnGe2S7
_cod_original_sg_symbol_H-M 'C c'
_cod_database_code 7708895
_shelx_shelxl_version_number 2018/3
_shelx_space_group_comment
;
The symmetry employed for this shelxl refinement is uniquely defined
by the following loop, which should always be used as a source of
symmetry information in preference to the above space-group names.
They are only intended as comments.
;
_shelx_estimated_absorpt_t_min 0.162
_shelx_estimated_absorpt_t_max 0.293

loop_
_space_group_symop_operation_xyz
'x, y, z'
'x, -y, z+1/2'
'x+1/2, y+1/2, z'
'x+1/2, -y+1/2, z+1/2'

loop_
_atom_site_label
_atom_site_type_symbol
_atom_site_fract_x
_atom_site_fract_y
_atom_site_fract_z
_atom_site_U_iso_or_equiv
_atom_site_adp_type
_atom_site_occupancy
_atom_site_site_symmetry_order
_atom_site_calc_flag
_atom_site_refinement_flags_posn
_atom_site_refinement_flags_adp
_atom_site_refinement_flags_occupancy
_atom_site_disorder_assembly
_atom_site_disorder_group
Cu1 Cu -0.00193(6) 0.18000(17) -0.00131(13) 0.0196(3) Uani 1 1 d . . . . .
Cu2 Cu 0.06549(5) 0.3393(2) 0.36035(14) 0.0190(2) Uani 1 1 d . . . . .
Cu3 Cu 0.21237(5) 0.3196(2) 0.07988(12) 0.0197(3) Uani 1 1 d . . . . .
Cu4 Cu 0.35325(4) 0.67831(12) 0.28351(9) 0.0186(3) Uani 1 1 d . . . . .
Mn Mn 0.28394(8) 0.15156(18) 0.43729(12) 0.0143(2) Uani 1 1 d . . . . .
Ge1 Ge 0.42802(3) 0.16344(7) 0.15672(6) 0.00867(19) Uani 1 1 d . . . . .
Ge2 Ge 0.63880(4) 0.32497(18) 0.22799(10) 0.00879(19) Uani 1 1 d . . . . .
S1 S 0.03322(11) 0.16743(19) 0.56571(13) 0.0090(3) Uani 1 1 d . . . . .
S2 S 0.17008(10) 0.15178(17) 0.27258(13) 0.0118(4) Uani 1 1 d . . . . .
S3 S 0.24068(10) 0.6649(2) 0.13736(14) 0.0120(4) Uani 1 1 d . . . . .
S4 S 0.32846(10) 0.19229(18) -0.00212(15) 0.0108(3) Uani 1 1 d . . . . .
S5 S 0.39302(10) 0.33995(19) 0.33827(13) 0.0107(3) Uani 1 1 d . . . . .
S6 S 0.46156(9) 0.16029(18) 0.69731(14) 0.0099(4) Uani 1 1 d . . . . .
S7 S 0.60848(10) 0.1666(2) 0.41601(15) 0.0106(3) Uani 1 1 d . . . . .

loop_
_atom_site_aniso_label
_atom_site_aniso_U_11
_atom_site_aniso_U_22
_atom_site_aniso_U_33
_atom_site_aniso_U_23
_atom_site_aniso_U_13
_atom_site_aniso_U_12
Cu1 0.0179(4) 0.0244(4) 0.0164(5) -0.0014(3) 0.0016(3) -0.0028(4)
Cu2 0.0189(5) 0.0167(4) 0.0211(4) -0.0012(3) -0.0021(3) -0.0003(3)
Cu3 0.0168(5) 0.0216(5) 0.0205(5) -0.0003(3) -0.0001(4) 0.0016(3)
Cu4 0.0183(5) 0.0191(4) 0.0186(6) -0.0004(3) 0.0022(4) -0.0008(4)
Mn 0.0127(4) 0.0157(4) 0.0144(5) -0.0003(4) 0.0006(4) 0.0003(5)
Ge1 0.0075(3) 0.0090(3) 0.0094(3) -0.0009(2) 0.0000(2) 0.0002(3)
Ge2 0.0086(3) 0.0080(2) 0.0096(4) 0.00001(19) -0.0006(2) 0.0002(2)
S1 0.0076(6) 0.0094(5) 0.0100(6) -0.0012(4) 0.0008(5) 0.0004(5)
S2 0.0140(9) 0.0081(6) 0.0132(7) -0.0006(4) 0.0004(6) -0.0005(5)
S3 0.0119(10) 0.0111(6) 0.0130(6) -0.0006(4) 0.0010(6) 0.0017(4)
S4 0.0078(8) 0.0140(5) 0.0104(5) 0.0018(5) -0.0005(5) -0.0003(5)
S5 0.0115(8) 0.0104(6) 0.0102(6) -0.0016(4) 0.0020(6) 0.0012(4)
S6 0.0104(9) 0.0087(5) 0.0108(6) -0.0002(4) 0.0020(6) -0.0007(4)
S7 0.0124(9) 0.0101(6) 0.0095(5) 0.0011(4) 0.0012(6) 0.0002(5)

loop_
_atom_type_symbol
_atom_type_description
_atom_type_scat_dispersion_real
_atom_type_scat_dispersion_imag
_atom_type_scat_source
S S 0.1246 0.1234 'International Tables Vol C Tables 4.2.6.8 and 6.1.1.4'
Mn Mn 0.3368 0.7283 'International Tables Vol C Tables 4.2.6.8 and 6.1.1.4'
Cu Cu 0.3201 1.2651 'International Tables Vol C Tables 4.2.6.8 and 6.1.1.4'
Ge Ge 0.1547 1.8001 'International Tables Vol C Tables 4.2.6.8 and 6.1.1.4'

loop_
_geom_angle_atom_site_label_1
_geom_angle_atom_site_label_2
_geom_angle_atom_site_label_3
_geom_angle
_geom_angle_site_symmetry_1
_geom_angle_site_symmetry_3
_geom_angle_publ_flag
S7 Cu1 S5 112.64(8) 4_454 4_454 ?
S7 Cu1 S6 111.09(5) 4_454 4_454 ?
S5 Cu1 S6 111.91(7) 4_454 4_454 ?
S7 Cu1 S1 108.24(7) 4_454 2_554 ?
S5 Cu1 S1 107.49(5) 4_454 2_554 ?
S6 Cu1 S1 105.05(8) 4_454 2_554 ?
S7 Cu2 S6 112.34(6) 3_455 4_454 ?
S7 Cu2 S2 109.68(7) 3_455 . ?
S6 Cu2 S2 107.38(8) 4_454 . ?
S7 Cu2 S1 108.22(9) 3_455 . ?
S6 Cu2 S1 112.92(7) 4_454 . ?
S2 Cu2 S1 106.09(5) . . ?
S4 Cu3 S7 112.99(9) . 4_454 ?
S4 Cu3 S2 114.71(6) . . ?
S7 Cu3 S2 109.47(7) 4_454 . ?
S4 Cu3 S3 105.22(6) . . ?
S7 Cu3 S3 105.37(7) 4_454 . ?
S2 Cu3 S3 108.48(9) . . ?
S6 Cu4 S3 115.07(6) 2_564 . ?
S6 Cu4 S4 110.68(6) 2_564 2_565 ?
S3 Cu4 S4 113.32(7) . 2_565 ?
S6 Cu4 S5 106.88(6) 2_564 . ?
S3 Cu4 S5 108.61(6) . . ?
S4 Cu4 S5 101.12(6) 2_565 . ?
S4 Mn S2 112.62(7) 2 . ?
S4 Mn S3 110.71(8) 2 2_565 ?
S2 Mn S3 106.13(7) . 2_565 ?
S4 Mn S5 109.38(7) 2 . ?
S2 Mn S5 108.17(7) . . ?
S3 Mn S5 109.75(6) 2_565 . ?
S6 Ge1 S5 114.92(6) 2_554 . ?
S6 Ge1 S4 112.35(5) 2_554 . ?
S5 Ge1 S4 107.29(6) . . ?
S6 Ge1 S1 109.36(6) 2_554 4_554 ?
S5 Ge1 S1 107.92(5) . 4_554 ?
S4 Ge1 S1 104.40(6) . 4_554 ?
S7 Ge2 S2 110.10(9) . 3 ?
S7 Ge2 S3 109.62(6) . 3_545 ?
S2 Ge2 S3 110.25(7) 3 3_545 ?
S7 Ge2 S1 112.63(8) . 4_554 ?
S2 Ge2 S1 106.16(6) 3 4_554 ?
S3 Ge2 S1 108.00(8) 3_545 4_554 ?
Ge1 S1 Ge2 107.21(6) 4_455 4_455 ?
Ge1 S1 Cu2 108.61(5) 4_455 . ?
Ge2 S1 Cu2 111.74(10) 4_455 . ?
Ge1 S1 Cu1 111.78(8) 4_455 2 ?
Ge2 S1 Cu1 111.93(6) 4_455 2 ?
Cu2 S1 Cu1 105.59(7) . 2 ?
Ge2 S2 Cu3 111.43(7) 3_445 . ?
Ge2 S2 Cu2 113.31(9) 3_445 . ?
Cu3 S2 Cu2 108.93(6) . . ?
Ge2 S2 Mn 107.37(6) 3_445 . ?
Cu3 S2 Mn 106.14(9) . . ?
Cu2 S2 Mn 109.40(7) . . ?
Ge2 S3 Cu4 110.65(7) 3_455 . ?
Ge2 S3 Cu3 113.03(9) 3_455 . ?
Cu4 S3 Cu3 109.41(5) . . ?
Ge2 S3 Mn 111.25(7) 3_455 2_564 ?
Cu4 S3 Mn 102.30(8) . 2_564 ?
Cu3 S3 Mn 109.66(7) . 2_564 ?
Ge1 S4 Cu3 113.62(7) . . ?
Ge1 S4 Cu4 119.99(8) . 2_564 ?
Cu3 S4 Cu4 112.59(6) . 2_564 ?
Ge1 S4 Mn 107.70(5) . 2_554 ?
Cu3 S4 Mn 99.32(10) . 2_554 ?
Cu4 S4 Mn 100.29(7) 2_564 2_554 ?
Ge1 S5 Cu1 107.10(8) . 4 ?
Ge1 S5 Cu4 112.44(7) . . ?
Cu1 S5 Cu4 113.98(6) 4 . ?
Ge1 S5 Mn 107.30(5) . . ?
Cu1 S5 Mn 105.10(6) 4 . ?
Cu4 S5 Mn 110.45(8) . . ?
Ge1 S6 Cu4 107.58(7) 2 2_565 ?
Ge1 S6 Cu2 107.62(6) 2 4 ?
Cu4 S6 Cu2 109.07(6) 2_565 4 ?
Ge1 S6 Cu1 110.48(7) 2 4 ?
Cu4 S6 Cu1 110.89(6) 2_565 4 ?
Cu2 S6 Cu1 111.09(8) 4 4 ?
Ge2 S7 Cu1 108.88(6) . 4 ?
Ge2 S7 Cu2 108.44(8) . 3_545 ?
Cu1 S7 Cu2 103.71(10) 4 3_545 ?
Ge2 S7 Cu3 111.55(12) . 4 ?
Cu1 S7 Cu3 109.25(7) 4 4 ?
Cu2 S7 Cu3 114.62(7) 3_545 4 ?

loop_
_geom_bond_atom_site_label_1
_geom_bond_atom_site_label_2
_geom_bond_distance
_geom_bond_site_symmetry_2
_geom_bond_publ_flag
Cu1 S7 2.2852(18) 4_454 ?
Cu1 S5 2.2969(17) 4_454 ?
Cu1 S6 2.3161(18) 4_454 ?
Cu1 S1 2.4077(14) 2_554 ?
Cu2 S7 2.2942(15) 3_455 ?
Cu2 S6 2.2963(16) 4_454 ?
Cu2 S2 2.3332(19) . ?
Cu2 S1 2.3879(17) . ?
Cu3 S4 2.2959(17) . ?
Cu3 S7 2.3029(16) 4_454 ?
Cu3 S2 2.3230(18) . ?
Cu3 S3 2.348(2) . ?
Cu4 S6 2.2933(18) 2_564 ?
Cu4 S3 2.3046(16) . ?
Cu4 S4 2.321(2) 2_565 ?
Cu4 S5 2.3437(16) . ?
Mn S4 2.4119(17) 2 ?
Mn S2 2.429(2) . ?
Mn S3 2.4371(18) 2_565 ?
Mn S5 2.441(2) . ?
Ge1 S6 2.2008(13) 2_554 ?
Ge1 S5 2.2207(14) . ?
Ge1 S4 2.2247(15) . ?
Ge1 S1 2.2949(16) 4_554 ?
Ge2 S7 2.1930(14) . ?
Ge2 S2 2.2179(15) 3 ?
Ge2 S3 2.2218(16) 3_545 ?
Ge2 S1 2.3120(15) 4_554 ?
